data_7710002
loop_
_publ_author_name
'Wu, Cong'
'Gao, Kaige'
'Yao, Zi-Shuo'
'Tao, Jun'

_publ_section_title
;
 A series of dynamic single crystals of [MII(en)3]SO4 (M = Ni , Mn, Cd)
 shows tunable dielectric property and anisotropic thermal expansion
;
_journal_name_full 'Dalton Transactions'
_journal_paper_doi 10.1039/D2DT00506A
_journal_year 2022
_chemical_formula_moiety 'C6 H24 N6 Ni1, O4 S0.981'
_chemical_formula_sum 'C6 H24 N6 Ni O4 S0.98'
_chemical_formula_weight 334.44
_space_group_crystal_system trigonal
_space_group_IT_number 163
_space_group_name_Hall '-P 3 2c'
_space_group_name_H-M_alt 'P -3 1 c'
_atom_sites_solution_hydrogens geom
_atom_sites_solution_primary dual
_audit_creation_date 2022-02-15
_audit_creation_method
;
Olex2 1.3
(compiled 2020.07.31 svn.rc2a77460 for OlexSys, GUI svn.r6145)
;
_audit_update_record
;
2022-02-15 deposited with the CCDC.	2022-04-04 downloaded from the CCDC.
;
_cell_angle_alpha 90
_cell_angle_beta 90
_cell_angle_gamma 120
_cell_formula_units_Z 2
_cell_length_a 8.9389(5)
_cell_length_b 8.9389(5)
_cell_length_c 9.6152(5)
_cell_measurement_reflns_used 1708
_cell_measurement_temperature 293(2)
_cell_measurement_theta_max 29.5740
_cell_measurement_theta_min 4.5550
_cell_volume 665.36(6)
_computing_cell_refinement 'CrysAlisPro 1.171.39.29d (Rigaku OD, 2017)'
_computing_data_collection 'CrysAlisPro 1.171.39.29d (Rigaku OD, 2017)'
_computing_data_reduction 'CrysAlisPro 1.171.39.29d (Rigaku OD, 2017)'
_computing_molecular_graphics 'Olex2 1.3 (Dolomanov et al., 2009)'
_computing_publication_material 'Olex2 1.3 (Dolomanov et al., 2009)'
_computing_structure_refinement 'SHELXL 2016/6 (Sheldrick, 2015)'
_computing_structure_solution 'SHELXT 2014/5 (Sheldrick, 2014)'
_diffrn_ambient_temperature 293(2)
_diffrn_detector 'CCD plate'
_diffrn_measured_fraction_theta_full 0.990
_diffrn_measured_fraction_theta_max 0.884
_diffrn_measurement_details
;
List of Runs (angles in degrees, time in seconds):

  # Type    Start    End  Width  t~exp~   \w     \q     \k     \f   Frames
#--------------------------------------------------------------------------
  1  \w    -89.00 -53.00   0.50    0.88    --    0.10 -63.00  52.00   72
  2  \w    -59.00  -9.00   0.50    0.88    --    0.10 -82.00 150.00  100
  3  \w     -8.00  27.00   0.50    0.88    --    0.10 -82.00   0.00   70
;
_diffrn_measurement_device 'four-circle diffractometer'
_diffrn_measurement_device_type 'XtaLAB AFC12 (RINC): Kappa single'
_diffrn_measurement_method '\w scans'
_diffrn_orient_matrix_type 'CrysAlisPro convention (1999,Acta A55,543-557)'
_diffrn_orient_matrix_UB_11 -0.0507390000
_diffrn_orient_matrix_UB_12 0.0339329000
_diffrn_orient_matrix_UB_13 0.0271229000
_diffrn_orient_matrix_UB_21 -0.0250067000
_diffrn_orient_matrix_UB_22 -0.0585007000
_diffrn_orient_matrix_UB_23 0.0566294000
_diffrn_orient_matrix_UB_31 0.0720722000
_diffrn_orient_matrix_UB_32 0.0618091000
_diffrn_orient_matrix_UB_33 0.0387230000
_diffrn_radiation_monochromator graphite
_diffrn_radiation_probe x-ray
_diffrn_radiation_type 'Mo K\a'
_diffrn_radiation_wavelength 0.71073
_diffrn_reflns_av_R_equivalents 0.0286
_diffrn_reflns_av_unetI/netI 0.0203
_diffrn_reflns_Laue_measured_fraction_full 0.990
_diffrn_reflns_Laue_measured_fraction_max 0.884
_diffrn_reflns_limit_h_max 9
_diffrn_reflns_limit_h_min -12
_diffrn_reflns_limit_k_max 11
_diffrn_reflns_limit_k_min -12
_diffrn_reflns_limit_l_max 11
_diffrn_reflns_limit_l_min -13
_diffrn_reflns_number 3110
_diffrn_reflns_point_group_measured_fraction_full 0.990
_diffrn_reflns_point_group_measured_fraction_max 0.884
_diffrn_reflns_theta_full 25.242
_diffrn_reflns_theta_max 29.748
_diffrn_reflns_theta_min 4.239
_diffrn_source 'fine-focus sealed X-ray tube'
_diffrn_source_type 'Enhance (Mo) X-ray Source'
_exptl_absorpt_coefficient_mu 1.630
_exptl_absorpt_correction_T_max 1.00000
_exptl_absorpt_correction_T_min 0.83296
_exptl_absorpt_correction_type multi-scan
_exptl_absorpt_process_details
;
CrysAlisPro 1.171.39.29d (Rigaku Oxford Diffraction, 2017)
Empirical absorption correction using spherical harmonics,
 implemented in SCALE3 ABSPACK scaling algorithm.
;
_exptl_crystal_colour 'clear light violet'
_exptl_crystal_colour_lustre clear
_exptl_crystal_colour_modifier light
_exptl_crystal_colour_primary violet
_exptl_crystal_density_diffrn 1.669
_exptl_crystal_description hexagonal
_exptl_crystal_F_000 355
_exptl_crystal_size_max 0.4
_exptl_crystal_size_mid 0.3
_exptl_crystal_size_min 0.3
_refine_diff_density_max 0.641
_refine_diff_density_min -0.318
_refine_diff_density_rms 0.084
_refine_ls_extinction_method none
_refine_ls_goodness_of_fit_ref 1.165
_refine_ls_hydrogen_treatment constr
_refine_ls_matrix_type full
_refine_ls_number_parameters 42
_refine_ls_number_reflns 573
_refine_ls_number_restraints 0
_refine_ls_restrained_S_all 1.165
_refine_ls_R_factor_all 0.0318
_refine_ls_R_factor_gt 0.0299
_refine_ls_shift/su_max 0.000
_refine_ls_shift/su_mean 0.000
_refine_ls_structure_factor_coef Fsqd
_refine_ls_weighting_details 'w=1/[\s^2^(Fo^2^)+(0.0362P)^2^+0.3811P] where P=(Fo^2^+2Fc^2^)/3'
_refine_ls_weighting_scheme calc
_refine_ls_wR_factor_gt 0.0756
_refine_ls_wR_factor_ref 0.0764
_reflns_Friedel_coverage 0.000
_reflns_number_gt 539
_reflns_number_total 573
_reflns_threshold_expression 'I > 2\s(I)'
_cod_data_source_file d2dt00506a2.cif
_cod_data_source_block p-31c
_cod_original_cell_volume 665.36(8)
_cod_database_code 7710002
_shelx_shelxl_version_number 2016/6
_shelx_space_group_comment
;
The symmetry employed for this shelxl refinement is uniquely defined
by the following loop, which should always be used as a source of
symmetry information in preference to the above space-group names.
They are only intended as comments.
;
_reflns_odcompleteness_completeness 99.42
_reflns_odcompleteness_iscentric 1
_reflns_odcompleteness_theta 26.32
_olex2_refinement_description
;
1. Fixed Uiso
 At 1.2 times of:
  All C(H,H) groups, All N(H,H) groups
2. Rigid body (RIGU) restrains
 O2, O1
 with sigma for 1-2 distances of 0.001 and sigma for 1-3 distances of 0.002
3. Others
 Fixed Sof: O1(0.33333) O2(0.33333)
4.a Secondary CH2 refined with riding coordinates:
 N1(H1A,H1B), C1(H1C,H1D)
;
_olex2_submission_special_instructions 'No special instructions were received'
_oxdiff_exptl_absorpt_empirical_details
;
Empirical correction (ABSPACK) includes:
- Absorption correction using spherical harmonics
- Frame scaling
;
_oxdiff_exptl_absorpt_empirical_full_max 1.391
_oxdiff_exptl_absorpt_empirical_full_min 0.867

loop_
_space_group_symop_operation_xyz
'x, y, z'
'-y, x-y, z'
'-x+y, -x, z'
'-y, -x, -z+1/2'
'-x+y, y, -z+1/2'
'x, x-y, -z+1/2'
'-x, -y, -z'
'y, -x+y, -z'
'x-y, x, -z'
'y, x, z-1/2'
'x-y, -y, z-1/2'
'-x, -x+y, z-1/2'

loop_
_atom_site_label
_atom_site_type_symbol
_atom_site_fract_x
_atom_site_fract_y
_atom_site_fract_z
_atom_site_U_iso_or_equiv
_atom_site_adp_type
_atom_site_occupancy
_atom_site_site_symmetry_order
_atom_site_calc_flag
_atom_site_refinement_flags_posn
_atom_site_refinement_flags_adp
_atom_site_refinement_flags_occupancy
_atom_site_disorder_assembly
_atom_site_disorder_group
Ni1 Ni 0.333333 0.666667 0.750000 0.0190(2) Uani 1 6 d S T P . .
N1 N 0.5408(2) 0.6858(2) 0.62806(17) 0.0320(4) Uani 1 1 d . . . . .
H1A H 0.552019 0.593286 0.641310 0.038 Uiso 1 1 calc R U . . .
H1B H 0.520716 0.691955 0.538186 0.038 Uiso 1 1 calc R U . . .
C1 C 0.6996(3) 0.8433(3) 0.6717(2) 0.0368(5) Uani 1 1 d . . . . .
H1C H 0.703665 0.944157 0.630143 0.044 Uiso 1 1 calc R U . . .
H1D H 0.800323 0.838171 0.641177 0.044 Uiso 1 1 calc R U . . .
O1 O 0.7985(16) 0.4896(13) 0.6827(10) 0.100(3) Uani 0.3333 1 d . . P . .
O2 O 0.5535(19) 0.2165(12) 0.6476(9) 0.100(4) Uani 0.3333 1 d . . P . .
S1 S 0.666667 0.333333 0.750000 0.0208(4) Uani 0.981(8) 6 d S T . . .

loop_
_atom_site_aniso_label
_atom_site_aniso_U_11
_atom_site_aniso_U_22
_atom_site_aniso_U_33
_atom_site_aniso_U_23
_atom_site_aniso_U_13
_atom_site_aniso_U_12
Ni1 0.0204(2) 0.0204(2) 0.0162(3) 0.000 0.000 0.01018(11)
N1 0.0320(9) 0.0394(9) 0.0275(8) -0.0015(7) 0.0045(6) 0.0199(7)
C1 0.0253(9) 0.0407(12) 0.0400(11) 0.0063(9) 0.0069(8) 0.0132(9)
O1 0.092(7) 0.062(5) 0.069(5) 0.022(4) 0.007(5) -0.020(5)
O2 0.129(8) 0.059(4) 0.051(4) -0.021(3) -0.044(5) 0.001(5)
S1 0.0212(5) 0.0212(5) 0.0200(6) 0.000 0.000 0.0106(2)

loop_
_atom_type_symbol
_atom_type_description
_atom_type_scat_dispersion_real
_atom_type_scat_dispersion_imag
_atom_type_scat_source
C C 0.0033 0.0016 'International Tables Vol C Tables 4.2.6.8 and 6.1.1.4'
H H 0.0000 0.0000 'International Tables Vol C Tables 4.2.6.8 and 6.1.1.4'
N N 0.0061 0.0033 'International Tables Vol C Tables 4.2.6.8 and 6.1.1.4'
Ni Ni 0.3393 1.1124 'International Tables Vol C Tables 4.2.6.8 and 6.1.1.4'
O O 0.0106 0.0060 'International Tables Vol C Tables 4.2.6.8 and 6.1.1.4'
S S 0.1246 0.1234 'International Tables Vol C Tables 4.2.6.8 and 6.1.1.4'

loop_
_geom_angle_atom_site_label_1
_geom_angle_atom_site_label_2
_geom_angle_atom_site_label_3
_geom_angle
_geom_angle_site_symmetry_1
_geom_angle_site_symmetry_3
_geom_angle_publ_flag
N1 Ni1 N1 81.97(9) 5_556 2_665 ?
N1 Ni1 N1 81.97(10) 6_566 . ?
N1 Ni1 N1 81.97(9) 3_565 4_666 ?
N1 Ni1 N1 92.55(7) 5_556 6_566 ?
N1 Ni1 N1 172.04(10) 2_665 4_666 ?
N1 Ni1 N1 93.46(10) 2_665 6_566 ?
N1 Ni1 N1 92.55(7) 2_665 . ?
N1 Ni1 N1 93.46(10) 5_556 3_565 ?
N1 Ni1 N1 92.55(7) 5_556 4_666 ?
N1 Ni1 N1 92.55(7) 2_665 3_565 ?
N1 Ni1 N1 92.55(7) 6_566 4_666 ?
N1 Ni1 N1 172.04(10) 6_566 3_565 ?
N1 Ni1 N1 93.46(10) . 4_666 ?
N1 Ni1 N1 172.04(10) 5_556 . ?
N1 Ni1 N1 92.55(7) 3_565 . ?
Ni1 N1 H1A 110.2 . . ?
Ni1 N1 H1B 110.2 . . ?
H1A N1 H1B 108.5 . . ?
C1 N1 Ni1 107.67(13) . . ?
C1 N1 H1A 110.2 . . ?
C1 N1 H1B 110.2 . . ?
N1 C1 C1 108.68(15) . 6_566 ?
N1 C1 H1C 110.0 . . ?
N1 C1 H1D 110.0 . . ?
C1 C1 H1C 110.0 6_566 . ?
C1 C1 H1D 110.0 6_566 . ?
H1C C1 H1D 108.3 . . ?
O1 O1 O2 40.1(6) 5_656 4_666 ?
O2 O1 O1 72.6(13) 3_665 5_656 ?
O2 O1 O1 116.4(6) 2_655 5_656 ?
O2 O1 O2 91.9(11) 3_665 2_655 ?
O2 O1 O2 93.2(9) 2_655 4_666 ?
O2 O1 O2 105.5(9) 3_665 4_666 ?
O2 O1 S1 65.6(6) 3_665 . ?
O2 O1 S1 61.0(4) 2_655 . ?
S1 O1 O1 56.3(6) . 5_656 ?
S1 O1 O2 53.8(4) . 4_666 ?
O1 O2 O1 67.3(15) 2_655 4_666 ?
O1 O2 O1 131.6(9) 2_655 3_665 ?
O1 O2 O1 86.1(11) 3_665 4_666 ?
O1 O2 O2 39.1(8) 3_665 2_655 ?
O1 O2 O2 49.0(8) 2_655 3_665 ?
O1 O2 O2 96.5(7) 3_665 3_665 ?
O1 O2 O2 101.5(7) 4_666 2_655 ?
O1 O2 O2 105.8(7) 2_655 2_655 ?
O1 O2 O2 93.7(8) 4_666 3_665 ?
O1 O2 S1 68.4(5) 2_655 . ?
O1 O2 S1 63.2(5) 3_665 . ?
O2 O2 O2 60.001(2) 2_655 3_665 ?
S1 O2 O1 55.5(4) . 4_666 ?
S1 O2 O2 51.3(3) . 3_665 ?
S1 O2 O2 51.3(3) . 2_655 ?
O1 S1 O1 90.8(13) 5_656 2_655 ?
O1 S1 O1 165.0(14) . 4_666 ?
O1 S1 O1 101.7(5) 3_665 2_655 ?
O1 S1 O1 67.3(12) 3_665 6_556 ?
O1 S1 O1 101.7(5) 6_556 5_656 ?
O1 S1 O1 165.0(15) 6_556 2_655 ?
O1 S1 O1 101.7(5) 6_556 4_666 ?
O1 S1 O1 101.7(5) 4_666 5_656 ?
O1 S1 O1 165.0(15) 3_665 5_656 ?
O1 S1 O1 101.7(5) 3_665 . ?
O1 S1 O1 67.3(12) . 5_656 ?
O1 S1 O1 90.8(13) 6_556 . ?
O1 S1 O1 90.8(13) 3_665 4_666 ?
O1 S1 O1 67.3(12) 4_666 2_655 ?
O1 S1 O1 101.7(5) . 2_655 ?
O2 S1 O1 55.8(6) . 3_665 ?
O2 S1 O1 55.8(6) 2_655 . ?
O2 S1 O1 46.0(6) 2_655 3_665 ?
O2 S1 O1 122.0(13) 4_666 3_665 ?
O2 S1 O1 55.8(6) 6_556 5_656 ?
O2 S1 O1 46.0(6) 3_665 . ?
O2 S1 O1 136.3(12) 4_666 2_655 ?
O2 S1 O1 122.0(13) 6_556 . ?
O2 S1 O1 46.0(6) 4_666 5_656 ?
O2 S1 O1 109.6(5) 3_665 3_665 ?
O2 S1 O1 136.3(12) 3_665 6_556 ?
O2 S1 O1 136.3(12) 6_556 3_665 ?
O2 S1 O1 109.6(5) 2_655 2_655 ?
O2 S1 O1 55.8(6) 5_656 4_666 ?
O2 S1 O1 70.8(6) 6_556 2_655 ?
O2 S1 O1 136.3(12) 2_655 4_666 ?
O2 S1 O1 136.3(12) . 5_656 ?
O2 S1 O1 70.8(6) . 4_666 ?
O2 S1 O1 70.8(6) 3_665 5_656 ?
O2 S1 O1 109.6(5) 4_666 4_666 ?
O2 S1 O1 70.8(6) 5_656 3_665 ?
O2 S1 O1 122.0(13) 3_665 4_666 ?
O2 S1 O1 109.6(5) 6_556 6_556 ?
O2 S1 O1 46.0(6) 6_556 4_666 ?
O2 S1 O1 122.0(13) 5_656 2_655 ?
O2 S1 O1 46.0(6) 5_656 6_556 ?
O2 S1 O1 46.0(6) . 2_655 ?
O2 S1 O1 70.8(6) 2_655 6_556 ?
O2 S1 O1 55.8(6) 3_665 2_655 ?
O2 S1 O1 122.0(13) . 6_556 ?
O2 S1 O1 136.3(12) 5_656 . ?
O2 S1 O1 109.6(5) 5_656 5_656 ?
O2 S1 O1 122.0(13) 2_655 5_656 ?
O2 S1 O1 109.6(5) . . ?
O2 S1 O1 70.8(6) 4_666 . ?
O2 S1 O1 55.8(6) 4_666 6_556 ?
O2 S1 O2 177.7(15) 5_656 3_665 ?
O2 S1 O2 101.1(9) 3_665 6_556 ?
O2 S1 O2 77.5(7) 5_656 4_666 ?
O2 S1 O2 77.5(7) 2_655 3_665 ?
O2 S1 O2 101.1(9) 5_656 . ?
O2 S1 O2 77.5(7) . 3_665 ?
O2 S1 O2 177.7(15) . 4_666 ?
O2 S1 O2 104.0(14) 4_666 3_665 ?
O2 S1 O2 104.0(14) 5_656 2_655 ?
O2 S1 O2 77.5(7) 5_656 6_556 ?
O2 S1 O2 77.5(7) 2_655 . ?
O2 S1 O2 177.7(15) 2_655 6_556 ?
O2 S1 O2 101.1(9) 2_655 4_666 ?
O2 S1 O2 104.0(14) . 6_556 ?
O2 S1 O2 77.5(7) 4_666 6_556 ?

loop_
_geom_bond_atom_site_label_1
_geom_bond_atom_site_label_2
_geom_bond_distance
_geom_bond_site_symmetry_2
_geom_bond_publ_flag
Ni1 N1 2.1278(17) 5_556 ?
Ni1 N1 2.1278(17) 4_666 ?
Ni1 N1 2.1278(17) 3_565 ?
Ni1 N1 2.1278(17) 2_665 ?
Ni1 N1 2.1278(17) 6_566 ?
Ni1 N1 2.1278(17) . ?
N1 H1A 0.8900 . ?
N1 H1B 0.8900 . ?
N1 C1 1.475(3) . ?
C1 C1 1.510(5) 6_566 ?
C1 H1C 0.9700 . ?
C1 H1D 0.9700 . ?
O1 O1 1.61(3) 5_656 ?
O1 O2 1.346(13) 2_655 ?
O1 O2 1.666(14) 4_666 ?
O1 O2 1.124(14) 3_665 ?
O1 S1 1.453(7) . ?
O2 O2 1.782(16) 3_665 ?
O2 O2 1.782(16) 2_655 ?
O2 S1 1.424(6) . ?

loop_
_geom_torsion_atom_site_label_1
_geom_torsion_atom_site_label_2
_geom_torsion_atom_site_label_3
_geom_torsion_atom_site_label_4
_geom_torsion
_geom_torsion_site_symmetry_1
_geom_torsion_site_symmetry_2
_geom_torsion_site_symmetry_3
_geom_torsion_site_symmetry_4
_geom_torsion_publ_flag
Ni1 N1 C1 C1 41.7(2) . . . 6_566 ?
O1 O1 S1 O1 -102.4(8) 5_656 . . 6_556 ?
O1 O1 S1 O1 85.9(13) 5_656 . . 2_655 ?
O1 O1 S1 O1 -169.3(12) 5_656 . . 3_665 ?
O1 O1 S1 O1 44.5(8) 5_656 . . 4_666 ?
O1 O1 S1 O2 84.7(15) 5_656 . . 3_665 ?
O1 O1 S1 O2 -49.3(7) 5_656 . . 4_666 ?
O1 O1 S1 O2 133.1(13) 5_656 . . . ?
O1 O1 S1 O2 -95.0(17) 5_656 . . 5_656 ?
O1 O1 S1 O2 -168.3(12) 5_656 . . 2_655 ?
O1 O1 S1 O2 11.4(11) 5_656 . . 6_556 ?
O1 O2 S1 O1 168.7(11) 2_655 . . 6_556 ?
O1 O2 S1 O1 -104.8(14) 3_665 . . 4_666 ?
O1 O2 S1 O1 -164.1(15) 4_666 . . . ?
O1 O2 S1 O1 -12.8(12) 3_665 . . 6_556 ?
O1 O2 S1 O1 -178.6(11) 2_655 . . 3_665 ?
O1 O2 S1 O1 178.6(11) 3_665 . . 2_655 ?
O1 O2 S1 O1 76.6(18) 2_655 . . 4_666 ?
O1 O2 S1 O1 -76.6(18) 4_666 . . 2_655 ?
O1 O2 S1 O1 104.8(14) 4_666 . . 3_665 ?
O1 O2 S1 O1 -87.5(6) 2_655 . . . ?
O1 O2 S1 O1 -10(2) 2_655 . . 5_656 ?
O1 O2 S1 O1 91.1(5) 3_665 . . . ?
O1 O2 S1 O1 168.3(13) 3_665 . . 5_656 ?
O1 O2 S1 O1 -86.9(6) 4_666 . . 5_656 ?
O1 O2 S1 O1 92.0(8) 4_666 . . 6_556 ?
O1 O2 S1 O2 124.5(6) 3_665 . . 3_665 ?
O1 O2 S1 O2 -133.8(7) 2_655 . . 2_655 ?
O1 O2 S1 O2 -57.3(10) 3_665 . . 5_656 ?
O1 O2 S1 O2 -130.7(15) 4_666 . . 3_665 ?
O1 O2 S1 O2 -54.1(9) 2_655 . . 3_665 ?
O1 O2 S1 O2 44.4(11) 2_655 . . 6_556 ?
O1 O2 S1 O2 47.5(6) 4_666 . . 5_656 ?
O1 O2 S1 O2 -137.0(9) 3_665 . . 6_556 ?
O1 O2 S1 O2 149.6(17) 4_666 . . 2_655 ?
O1 O2 S1 O2 -32.2(7) 4_666 . . 6_556 ?
O1 O2 S1 O2 124.1(15) 2_655 . . 5_656 ?
O1 O2 S1 O2 44.8(9) 3_665 . . 2_655 ?
O2 O1 S1 O1 135.2(13) 4_666 . . 2_655 ?
O2 O1 S1 O1 65.9(7) 2_655 . . 6_556 ?
O2 O1 S1 O1 93.8(10) 4_666 . . 4_666 ?
O2 O1 S1 O1 -105.8(5) 2_655 . . 2_655 ?
O2 O1 S1 O1 -40.1(9) 3_665 . . 4_666 ?
O2 O1 S1 O1 168.3(12) 2_655 . . 5_656 ?
O2 O1 S1 O1 172.9(13) 3_665 . . 6_556 ?
O2 O1 S1 O1 1.2(9) 3_665 . . 2_655 ?
O2 O1 S1 O1 -53.1(7) 4_666 . . 6_556 ?
O2 O1 S1 O1 106.0(6) 3_665 . . 3_665 ?
O2 O1 S1 O1 -147.2(6) 2_655 . . 4_666 ?
O2 O1 S1 O1 -1.1(8) 2_655 . . 3_665 ?
O2 O1 S1 O1 -84.7(15) 3_665 . . 5_656 ?
O2 O1 S1 O1 -120.0(14) 4_666 . . 3_665 ?
O2 O1 S1 O1 49.3(7) 4_666 . . 5_656 ?
O2 O1 S1 O2 60.7(10) 4_666 . . 6_556 ?
O2 O1 S1 O2 -179.7(2) 3_665 . . 5_656 ?
O2 O1 S1 O2 -134.0(16) 3_665 . . 4_666 ?
O2 O1 S1 O2 107.0(12) 3_665 . . 2_655 ?
O2 O1 S1 O2 73.3(14) 2_655 . . 5_656 ?
O2 O1 S1 O2 -119.0(12) 4_666 . . 2_655 ?
O2 O1 S1 O2 119.0(12) 2_655 . . 4_666 ?
O2 O1 S1 O2 48.4(8) 3_665 . . . ?
O2 O1 S1 O2 -107.0(12) 2_655 . . 3_665 ?
O2 O1 S1 O2 -58.6(8) 2_655 . . . ?
O2 O1 S1 O2 -45.7(19) 4_666 . . 5_656 ?
O2 O1 S1 O2 -177.6(16) 4_666 . . . ?
O2 O1 S1 O2 134.0(16) 4_666 . . 3_665 ?
O2 O1 S1 O2 179.7(2) 2_655 . . 6_556 ?
O2 O1 S1 O2 -73.3(13) 3_665 . . 6_556 ?
O2 O2 S1 O1 -137.3(10) 3_665 . . 6_556 ?
O2 O2 S1 O1 130.7(15) 3_665 . . 4_666 ?
O2 O2 S1 O1 -124.5(6) 3_665 . . 3_665 ?
O2 O2 S1 O1 123.5(18) 2_655 . . 5_656 ?
O2 O2 S1 O1 46.3(8) 2_655 . . . ?
O2 O2 S1 O1 133.8(7) 2_655 . . 2_655 ?
O2 O2 S1 O1 -149.6(17) 2_655 . . 4_666 ?
O2 O2 S1 O1 -33.4(7) 3_665 . . . ?
O2 O2 S1 O1 43.8(16) 3_665 . . 5_656 ?
O2 O2 S1 O1 -57.5(11) 2_655 . . 6_556 ?
O2 O2 S1 O1 54.1(9) 3_665 . . 2_655 ?
O2 O2 S1 O1 -44.8(9) 2_655 . . 3_665 ?
O2 O2 S1 O2 178.2(12) 3_665 . . 5_656 ?
O2 O2 S1 O2 98.5(11) 3_665 . . 6_556 ?
O2 O2 S1 O2 178.2(12) 2_655 . . 6_556 ?
O2 O2 S1 O2 -102.1(14) 2_655 . . 5_656 ?
O2 O2 S1 O2 79.7(4) 2_655 . . 3_665 ?
O2 O2 S1 O2 -79.7(4) 3_665 . . 2_655 ?
